data_7205157
loop_
_publ_author_name
'Li, Yan'
'Yang, Weiping'
'Chen, Yuanyin'
'Gong, Shuling'

_publ_section_title
;
 Pendant orientation and its influence on the formation of
 hydrogen-bonded thiacalixarene nanotubes
;
_journal_issue 1
_journal_name_full CrystEngComm
_journal_page_first 259
_journal_paper_doi 10.1039/c0ce00129e
_journal_volume 13
_journal_year 2011
_chemical_formula_sum 'C50 H60 N4 O12 S4'
_chemical_formula_weight 1037.26
_chemical_name_systematic
;
?
;
_space_group_IT_number 15
_symmetry_cell_setting monoclinic
_symmetry_space_group_name_Hall '-C 2yc'
_symmetry_space_group_name_H-M 'C 1 2/c 1'
_atom_sites_solution_hydrogens geom
_atom_sites_solution_primary direct
_atom_sites_solution_secondary difmap
_audit_creation_method SHELXL-97
_cell_angle_alpha 90.00
_cell_angle_beta 93.394(2)
_cell_angle_gamma 90.00
_cell_formula_units_Z 4
_cell_length_a 24.5640(7)
_cell_length_b 20.0520(5)
_cell_length_c 10.7714(3)
_cell_measurement_reflns_used 3339
_cell_measurement_temperature 298(2)
_cell_measurement_theta_max 21.25
_cell_measurement_theta_min 2.26
_cell_volume 5296.2(2)
_computing_cell_refinement 'Bruker SMART'
_computing_data_collection 'Bruker SMART'
_computing_data_reduction 'Bruker SAINT'
_computing_molecular_graphics 'Bruker SHELXTL'
_computing_publication_material 'Bruker SHELXTL'
_computing_structure_refinement 'SHELXL-97 (Sheldrick, 1997)'
_computing_structure_solution 'SHELXS-97 (Sheldrick, 1990)'
_diffrn_ambient_temperature 298(2)
_diffrn_measured_fraction_theta_full 0.991
_diffrn_measured_fraction_theta_max 0.991
_diffrn_measurement_device_type 'CCD area detector'
_diffrn_measurement_method 'phi and omega scans'
_diffrn_radiation_monochromator graphite
_diffrn_radiation_source 'fine-focus sealed tube'
_diffrn_radiation_type MoK\a
_diffrn_radiation_wavelength 0.71073
_diffrn_reflns_av_R_equivalents 0.0719
_diffrn_reflns_av_sigmaI/netI 0.0626
_diffrn_reflns_limit_h_max 28
_diffrn_reflns_limit_h_min -29
_diffrn_reflns_limit_k_max 21
_diffrn_reflns_limit_k_min -23
_diffrn_reflns_limit_l_max 12
_diffrn_reflns_limit_l_min -12
_diffrn_reflns_number 15406
_diffrn_reflns_theta_full 25.04
_diffrn_reflns_theta_max 25.04
_diffrn_reflns_theta_min 2.34
_exptl_absorpt_coefficient_mu 0.242
_exptl_absorpt_correction_T_max 0.9809
_exptl_absorpt_correction_T_min 0.9623
_exptl_absorpt_correction_type multi-scan
_exptl_absorpt_process_details SADABS
_exptl_crystal_colour colorless
_exptl_crystal_density_diffrn 1.301
_exptl_crystal_density_method 'not measured'
_exptl_crystal_description block
_exptl_crystal_F_000 2192
_exptl_crystal_size_max 0.16
_exptl_crystal_size_mid 0.12
_exptl_crystal_size_min 0.08
_refine_diff_density_max 0.556
_refine_diff_density_min -0.221
_refine_diff_density_rms 0.073
_refine_ls_extinction_method none
_refine_ls_goodness_of_fit_ref 1.102
_refine_ls_hydrogen_treatment constr
_refine_ls_matrix_type full
_refine_ls_number_parameters 323
_refine_ls_number_reflns 4648
_refine_ls_number_restraints 0
_refine_ls_restrained_S_all 1.102
_refine_ls_R_factor_all 0.1201
_refine_ls_R_factor_gt 0.0920
_refine_ls_shift/su_max 0.003
_refine_ls_shift/su_mean 0.001
_refine_ls_structure_factor_coef Fsqd
_refine_ls_weighting_details 'calc w=1/[\s^2^(Fo^2^)+(0.1025P)^2^+10.8217P] where P=(Fo^2^+2Fc^2^)/3'
_refine_ls_weighting_scheme calc
_refine_ls_wR_factor_gt 0.2161
_refine_ls_wR_factor_ref 0.2342
_reflns_number_gt 3483
_reflns_number_total 4648
_reflns_threshold_expression >2sigma(I)
_cod_data_source_file C0CE00129E.TXT
_cod_data_source_block 3
_cod_depositor_comments
;
The following automatic conversions were performed:
'_symmetry_cell_setting' value 'Monoclinic' changed to 'monoclinic'
according to '/home/saulius/struct/CIF-dictionaries/cif_core.dic'
dictionary named 'cif_core.dic' version 2.4.1 from
2010-06-29.

'_exptl_absorpt_correction_type' value 'Multi-scan' changed
to 'multi-scan' according to
'/home/saulius/struct/CIF-dictionaries/cif_core.dic' dictionary named
'cif_core.dic' version 2.4.1 from 2010-06-29.

Automatic conversion script
Id: cif_fix_enum 1555 2011-01-17 13:19:09Z saulius 
;
_cod_original_sg_symbol_H-M C2/c
_cod_database_code 7205157

loop_
_symmetry_equiv_pos_as_xyz
'x, y, z'
'-x, y, -z+1/2'
'x+1/2, y+1/2, z'
'-x+1/2, y+1/2, -z+1/2'
'-x, -y, -z'
'x, -y, z-1/2'
'-x+1/2, -y+1/2, -z'
'x+1/2, -y+1/2, z-1/2'

loop_
_atom_site_label
_atom_site_type_symbol
_atom_site_fract_x
_atom_site_fract_y
_atom_site_fract_z
_atom_site_U_iso_or_equiv
_atom_site_adp_type
_atom_site_occupancy
_atom_site_symmetry_multiplicity
_atom_site_calc_flag
_atom_site_refinement_flags
_atom_site_disorder_assembly
_atom_site_disorder_group
C1 C 0.51653(17) 0.1759(2) 0.4180(4) 0.0464(11) Uani 1 1 d . . .
C2 C 0.48463(18) 0.1226(2) 0.3764(4) 0.0486(11) Uani 1 1 d . . .
C3 C 0.44166(18) 0.1013(2) 0.4444(5) 0.0521(12) Uani 1 1 d . . .
H3 H 0.4212 0.0648 0.4159 0.062 Uiso 1 1 calc R . .
C4 C 0.42833(16) 0.1323(2) 0.5527(4) 0.0436(10) Uani 1 1 d . . .
C5 C 0.45897(18) 0.1872(2) 0.5893(4) 0.0470(11) Uani 1 1 d . . .
H5 H 0.4500 0.2102 0.6602 0.056 Uiso 1 1 calc R . .
C6 C 0.50273(17) 0.2098(2) 0.5247(4) 0.0460(11) Uani 1 1 d . . .
C7 C 0.38144(19) 0.1083(2) 0.6297(5) 0.0560(13) Uani 1 1 d . . .
C8 C 0.4051(3) 0.0894(3) 0.7599(6) 0.0852(19) Uani 1 1 d . . .
H8A H 0.3764 0.0730 0.8085 0.128 Uiso 1 1 calc R . .
H8B H 0.4213 0.1281 0.7996 0.128 Uiso 1 1 calc R . .
H8C H 0.4322 0.0555 0.7532 0.128 Uiso 1 1 calc R . .
C9 C 0.3522(3) 0.0490(5) 0.5735(8) 0.140(4) Uani 1 1 d . . .
H9A H 0.3253 0.0340 0.6282 0.209 Uiso 1 1 calc R . .
H9B H 0.3779 0.0139 0.5616 0.209 Uiso 1 1 calc R . .
H9C H 0.3347 0.0613 0.4948 0.209 Uiso 1 1 calc R . .
C10 C 0.3413(3) 0.1660(4) 0.6432(8) 0.109(3) Uani 1 1 d . . .
H10A H 0.3245 0.1770 0.5631 0.163 Uiso 1 1 calc R . .
H10B H 0.3606 0.2042 0.6770 0.163 Uiso 1 1 calc R . .
H10C H 0.3138 0.1530 0.6980 0.163 Uiso 1 1 calc R . .
C11 C 0.6075(2) 0.1631(3) 0.3735(6) 0.0783(17) Uani 1 1 d . . .
H11A H 0.6009 0.1157 0.3639 0.094 Uiso 1 1 calc R . .
H11B H 0.6222 0.1712 0.4578 0.094 Uiso 1 1 calc R . .
C12 C 0.6485(2) 0.1862(3) 0.2806(5) 0.0690(15) Uani 1 1 d . . .
C13 C 0.56472(17) 0.3281(2) 0.4862(4) 0.0424(10) Uani 1 1 d . . .
C14 C 0.52689(16) 0.3660(2) 0.4182(4) 0.0436(10) Uani 1 1 d . . .
C15 C 0.54528(18) 0.4131(2) 0.3363(4) 0.0474(11) Uani 1 1 d . . .
C16 C 0.60092(18) 0.4240(2) 0.3306(4) 0.0466(11) Uani 1 1 d . . .
H16 H 0.6128 0.4554 0.2747 0.056 Uiso 1 1 calc R . .
C17 C 0.63907(16) 0.3899(2) 0.4048(4) 0.0383(9) Uani 1 1 d . . .
C18 C 0.61943(17) 0.3407(2) 0.4794(4) 0.0433(10) Uani 1 1 d . . .
H18 H 0.6442 0.3149 0.5271 0.052 Uiso 1 1 calc R . .
C19 C 0.70032(17) 0.4072(3) 0.4121(4) 0.0536(12) Uani 1 1 d . . .
C20 C 0.7355(2) 0.3452(4) 0.4207(7) 0.092(2) Uani 1 1 d . . .
H20A H 0.7316 0.3211 0.3437 0.139 Uiso 1 1 calc R . .
H20B H 0.7243 0.3174 0.4871 0.139 Uiso 1 1 calc R . .
H20C H 0.7730 0.3577 0.4367 0.139 Uiso 1 1 calc R . .
C21 C 0.7162(2) 0.4461(4) 0.3003(6) 0.091(2) Uani 1 1 d . . .
H21A H 0.7538 0.4589 0.3112 0.137 Uiso 1 1 calc R . .
H21B H 0.6939 0.4854 0.2912 0.137 Uiso 1 1 calc R . .
H21C H 0.7110 0.4190 0.2272 0.137 Uiso 1 1 calc R . .
C22 C 0.7103(3) 0.4495(4) 0.5296(7) 0.114(3) Uani 1 1 d . . .
H22A H 0.7481 0.4618 0.5386 0.171 Uiso 1 1 calc R . .
H22B H 0.7009 0.4241 0.6008 0.171 Uiso 1 1 calc R . .
H22C H 0.6883 0.4890 0.5231 0.171 Uiso 1 1 calc R . .
C23 C 0.4564(2) 0.3984(4) 0.5402(7) 0.097(2) Uani 1 1 d . . .
H23A H 0.4572 0.4453 0.5181 0.116 Uiso 1 1 calc R . .
H23B H 0.4830 0.3914 0.6093 0.116 Uiso 1 1 calc R . .
C24 C 0.4001(2) 0.3808(3) 0.5809(6) 0.0772(17) Uani 1 1 d . . .
C25 C 0.3173(2) 0.3208(3) 0.5103(6) 0.0663(15) Uani 1 1 d . . .
N1 N 0.37072(16) 0.3431(2) 0.5004(4) 0.0630(11) Uani 1 1 d . . .
H1 H 0.3864 0.3311 0.4347 0.076 Uiso 1 1 calc R . .
N2 N 0.29225(19) 0.3383(3) 0.6101(5) 0.0898(17) Uani 1 1 d . . .
H2A H 0.2593 0.3254 0.6192 0.108 Uiso 1 1 calc R . .
H2B H 0.3088 0.3627 0.6662 0.108 Uiso 1 1 calc R . .
O1 O 0.55879(12) 0.19835(16) 0.3514(3) 0.0547(8) Uani 1 1 d . . .
O2 O 0.6877(2) 0.1544(3) 0.2661(5) 0.122(2) Uani 1 1 d . . .
O3 O 0.63512(16) 0.2410(2) 0.2248(4) 0.0856(13) Uani 1 1 d . . .
H3A H 0.6584 0.2509 0.1764 0.128 Uiso 1 1 calc R . .
O4 O 0.47163(12) 0.35922(17) 0.4358(3) 0.0634(10) Uani 1 1 d . . .
O5 O 0.38473(18) 0.4031(3) 0.6771(5) 0.1123(18) Uani 1 1 d . . .
O6 O 0.29589(14) 0.2851(2) 0.4239(4) 0.0826(12) Uani 1 1 d . . .
S1 S 0.5000 0.07082(8) 0.2500 0.0721(7) Uani 1 2 d S . .
S2 S 0.54500(6) 0.27081(8) 0.59993(11) 0.0750(5) Uani 1 1 d . . .
S3 S 0.5000 0.46706(9) 0.2500 0.0862(8) Uani 1 2 d S . .

loop_
_atom_site_aniso_label
_atom_site_aniso_U_11
_atom_site_aniso_U_22
_atom_site_aniso_U_33
_atom_site_aniso_U_23
_atom_site_aniso_U_13
_atom_site_aniso_U_12
C1 0.041(2) 0.050(3) 0.049(3) 0.022(2) 0.0118(19) -0.004(2)
C2 0.050(3) 0.038(2) 0.060(3) 0.010(2) 0.018(2) 0.000(2)
C3 0.050(3) 0.036(2) 0.073(3) 0.001(2) 0.020(2) -0.011(2)
C4 0.037(2) 0.039(2) 0.055(3) 0.007(2) 0.0078(19) -0.0028(18)
C5 0.049(3) 0.057(3) 0.036(2) 0.006(2) 0.0090(19) -0.008(2)
C6 0.047(2) 0.053(3) 0.038(2) 0.011(2) 0.0058(19) -0.013(2)
C7 0.046(3) 0.055(3) 0.070(3) 0.009(2) 0.021(2) -0.012(2)
C8 0.083(4) 0.087(4) 0.089(4) 0.036(4) 0.031(3) -0.011(3)
C9 0.124(6) 0.169(8) 0.133(7) -0.050(6) 0.070(5) -0.103(6)
C10 0.062(4) 0.116(6) 0.154(7) 0.043(5) 0.051(4) 0.023(4)
C11 0.051(3) 0.109(5) 0.076(4) 0.026(3) 0.020(3) 0.003(3)
C12 0.051(3) 0.085(4) 0.072(4) 0.005(3) 0.006(3) 0.009(3)
C13 0.046(2) 0.046(3) 0.036(2) -0.0021(18) 0.0028(18) -0.0151(19)
C14 0.034(2) 0.041(2) 0.056(3) -0.014(2) 0.0024(19) -0.0102(18)
C15 0.046(3) 0.032(2) 0.062(3) -0.008(2) -0.014(2) -0.0025(19)
C16 0.049(3) 0.040(2) 0.049(3) 0.010(2) -0.004(2) -0.0152(19)
C17 0.035(2) 0.043(2) 0.037(2) -0.0024(18) -0.0005(17) -0.0065(17)
C18 0.040(2) 0.052(3) 0.037(2) 0.0100(19) -0.0048(17) -0.0077(19)
C19 0.034(2) 0.073(3) 0.055(3) 0.004(2) 0.0073(19) -0.016(2)
C20 0.039(3) 0.119(5) 0.119(5) 0.026(4) 0.003(3) 0.008(3)
C21 0.055(3) 0.114(5) 0.107(5) 0.033(4) 0.032(3) -0.012(3)
C22 0.066(4) 0.173(7) 0.104(5) -0.057(5) 0.012(4) -0.070(5)
C23 0.055(3) 0.106(5) 0.133(6) -0.054(5) 0.035(4) -0.017(3)
C24 0.071(4) 0.072(4) 0.091(4) -0.021(3) 0.027(3) -0.002(3)
C25 0.044(3) 0.082(4) 0.075(4) -0.006(3) 0.016(3) -0.002(3)
N1 0.043(2) 0.073(3) 0.075(3) -0.011(2) 0.013(2) -0.004(2)
N2 0.062(3) 0.121(4) 0.091(4) -0.027(3) 0.037(3) -0.017(3)
O1 0.0450(18) 0.067(2) 0.0540(19) 0.0205(16) 0.0164(14) -0.0077(15)
O2 0.077(3) 0.152(5) 0.141(4) 0.046(4) 0.047(3) 0.042(3)
O3 0.074(3) 0.088(3) 0.099(3) 0.026(2) 0.042(2) 0.008(2)
O4 0.0312(16) 0.072(2) 0.087(2) -0.0250(19) 0.0047(15) -0.0142(15)
O5 0.082(3) 0.141(4) 0.118(4) -0.063(3) 0.041(3) -0.012(3)
O6 0.044(2) 0.114(3) 0.092(3) -0.014(3) 0.0229(19) -0.008(2)
S1 0.0994(15) 0.0339(9) 0.0886(14) 0.000 0.0525(12) 0.000
S2 0.0869(10) 0.1003(11) 0.0368(7) 0.0152(7) -0.0031(6) -0.0557(9)
S3 0.0772(14) 0.0330(9) 0.140(2) 0.000 -0.0610(14) 0.000

loop_
_atom_type_symbol
_atom_type_description
_atom_type_scat_dispersion_real
_atom_type_scat_dispersion_imag
_atom_type_scat_source
C C 0.0033 0.0016 'International Tables Vol C Tables 4.2.6.8 and 6.1.1.4'
H H 0.0000 0.0000 'International Tables Vol C Tables 4.2.6.8 and 6.1.1.4'
N N 0.0061 0.0033 'International Tables Vol C Tables 4.2.6.8 and 6.1.1.4'
O O 0.0106 0.0060 'International Tables Vol C Tables 4.2.6.8 and 6.1.1.4'
S S 0.1246 0.1234 'International Tables Vol C Tables 4.2.6.8 and 6.1.1.4'

loop_
_geom_angle_atom_site_label_1
_geom_angle_atom_site_label_2
_geom_angle_atom_site_label_3
_geom_angle
_geom_angle_site_symmetry_1
_geom_angle_site_symmetry_3
_geom_angle_publ_flag
O1 C1 C2 121.0(4) . . ?
O1 C1 C6 119.9(4) . . ?
C2 C1 C6 118.9(4) . . ?
C1 C2 C3 120.1(4) . . ?
C1 C2 S1 124.0(3) . . ?
C3 C2 S1 115.3(3) . . ?
C4 C3 C2 122.2(4) . . ?
C4 C3 H3 118.9 . . ?
C2 C3 H3 118.9 . . ?
C5 C4 C3 116.7(4) . . ?
C5 C4 C7 120.7(4) . . ?
C3 C4 C7 122.6(4) . . ?
C4 C5 C6 122.9(4) . . ?
C4 C5 H5 118.6 . . ?
C6 C5 H5 118.6 . . ?
C5 C6 C1 119.1(4) . . ?
C5 C6 S2 116.5(3) . . ?
C1 C6 S2 123.4(3) . . ?
C9 C7 C10 110.0(6) . . ?
C9 C7 C8 108.7(5) . . ?
C10 C7 C8 108.0(5) . . ?
C9 C7 C4 112.8(4) . . ?
C10 C7 C4 108.7(4) . . ?
C8 C7 C4 108.4(4) . . ?
C7 C8 H8A 109.5 . . ?
C7 C8 H8B 109.5 . . ?
H8A C8 H8B 109.5 . . ?
C7 C8 H8C 109.5 . . ?
H8A C8 H8C 109.5 . . ?
H8B C8 H8C 109.5 . . ?
C7 C9 H9A 109.5 . . ?
C7 C9 H9B 109.5 . . ?
H9A C9 H9B 109.5 . . ?
C7 C9 H9C 109.5 . . ?
H9A C9 H9C 109.5 . . ?
H9B C9 H9C 109.5 . . ?
C7 C10 H10A 109.5 . . ?
C7 C10 H10B 109.5 . . ?
H10A C10 H10B 109.5 . . ?
C7 C10 H10C 109.5 . . ?
H10A C10 H10C 109.5 . . ?
H10B C10 H10C 109.5 . . ?
O1 C11 C12 109.0(4) . . ?
O1 C11 H11A 109.9 . . ?
C12 C11 H11A 109.9 . . ?
O1 C11 H11B 109.9 . . ?
C12 C11 H11B 109.9 . . ?
H11A C11 H11B 108.3 . . ?
O2 C12 O3 126.3(6) . . ?
O2 C12 C11 119.9(6) . . ?
O3 C12 C11 113.9(5) . . ?
C18 C13 C14 120.2(4) . . ?
C18 C13 S2 117.7(3) . . ?
C14 C13 S2 121.5(3) . . ?
C13 C14 C15 118.6(4) . . ?
C13 C14 O4 120.5(4) . . ?
C15 C14 O4 120.8(4) . . ?
C14 C15 C16 119.6(4) . . ?
C14 C15 S3 122.1(3) . . ?
C16 C15 S3 117.9(3) . . ?
C17 C16 C15 122.2(4) . . ?
C17 C16 H16 118.9 . . ?
C15 C16 H16 118.9 . . ?
C16 C17 C18 116.4(4) . . ?
C16 C17 C19 123.2(4) . . ?
C18 C17 C19 120.3(4) . . ?
C13 C18 C17 122.6(4) . . ?
C13 C18 H18 118.7 . . ?
C17 C18 H18 118.7 . . ?
C21 C19 C20 107.5(5) . . ?
C21 C19 C22 109.8(5) . . ?
C20 C19 C22 109.9(5) . . ?
C21 C19 C17 111.9(4) . . ?
C20 C19 C17 111.7(4) . . ?
C22 C19 C17 106.0(4) . . ?
C19 C20 H20A 109.5 . . ?
C19 C20 H20B 109.5 . . ?
H20A C20 H20B 109.5 . . ?
C19 C20 H20C 109.5 . . ?
H20A C20 H20C 109.5 . . ?
H20B C20 H20C 109.5 . . ?
C19 C21 H21A 109.5 . . ?
C19 C21 H21B 109.5 . . ?
H21A C21 H21B 109.5 . . ?
C19 C21 H21C 109.5 . . ?
H21A C21 H21C 109.5 . . ?
H21B C21 H21C 109.5 . . ?
C19 C22 H22A 109.5 . . ?
C19 C22 H22B 109.5 . . ?
H22A C22 H22B 109.5 . . ?
C19 C22 H22C 109.5 . . ?
H22A C22 H22C 109.5 . . ?
H22B C22 H22C 109.5 . . ?
O4 C23 C24 112.4(5) . . ?
O4 C23 H23A 109.1 . . ?
C24 C23 H23A 109.1 . . ?
O4 C23 H23B 109.1 . . ?
C24 C23 H23B 109.1 . . ?
H23A C23 H23B 107.8 . . ?
O5 C24 N1 125.7(5) . . ?
O5 C24 C23 119.9(6) . . ?
N1 C24 C23 114.4(5) . . ?
O6 C25 N2 123.9(5) . . ?
O6 C25 N1 118.5(5) . . ?
N2 C25 N1 117.6(5) . . ?
C24 N1 C25 127.5(5) . . ?
C24 N1 H1 116.3 . . ?
C25 N1 H1 116.3 . . ?
C25 N2 H2A 120.0 . . ?
C25 N2 H2B 120.0 . . ?
H2A N2 H2B 120.0 . . ?
C1 O1 C11 114.4(4) . . ?
C12 O3 H3A 109.5 . . ?
C14 O4 C23 110.8(3) . . ?
C2 S1 C2 108.2(3) 2_655 . ?
C13 S2 C6 108.00(19) . . ?
C15 S3 C15 104.8(3) 2_655 . ?

loop_
_geom_bond_atom_site_label_1
_geom_bond_atom_site_label_2
_geom_bond_distance
_geom_bond_site_symmetry_2
_geom_bond_publ_flag
C1 O1 1.372(5) . ?
C1 C2 1.384(6) . ?
C1 C6 1.394(6) . ?
C2 C3 1.387(6) . ?
C2 S1 1.771(5) . ?
C3 C4 1.379(6) . ?
C3 H3 0.9300 . ?
C4 C5 1.378(6) . ?
C4 C7 1.537(6) . ?
C5 C6 1.390(6) . ?
C5 H5 0.9300 . ?
C6 S2 1.769(5) . ?
C7 C9 1.497(8) . ?
C7 C10 1.532(8) . ?
C7 C8 1.533(8) . ?
C8 H8A 0.9600 . ?
C8 H8B 0.9600 . ?
C8 H8C 0.9600 . ?
C9 H9A 0.9600 . ?
C9 H9B 0.9600 . ?
C9 H9C 0.9600 . ?
C10 H10A 0.9600 . ?
C10 H10B 0.9600 . ?
C10 H10C 0.9600 . ?
C11 O1 1.399(6) . ?
C11 C12 1.532(7) . ?
C11 H11A 0.9700 . ?
C11 H11B 0.9700 . ?
C12 O2 1.173(7) . ?
C12 O3 1.286(6) . ?
C13 C18 1.373(6) . ?
C13 C14 1.377(6) . ?
C13 S2 1.768(4) . ?
C14 C15 1.386(6) . ?
C14 O4 1.388(5) . ?
C15 C16 1.389(6) . ?
C15 S3 1.775(4) . ?
C16 C17 1.376(6) . ?
C16 H16 0.9300 . ?
C17 C18 1.379(6) . ?
C17 C19 1.542(6) . ?
C18 H18 0.9300 . ?
C19 C21 1.506(7) . ?
C19 C20 1.515(8) . ?
C19 C22 1.530(8) . ?
C20 H20A 0.9600 . ?
C20 H20B 0.9600 . ?
C20 H20C 0.9600 . ?
C21 H21A 0.9600 . ?
C21 H21B 0.9600 . ?
C21 H21C 0.9600 . ?
C22 H22A 0.9600 . ?
C22 H22B 0.9600 . ?
C22 H22C 0.9600 . ?
C23 O4 1.439(7) . ?
C23 C24 1.517(8) . ?
C23 H23A 0.9700 . ?
C23 H23B 0.9700 . ?
C24 O5 1.209(6) . ?
C24 N1 1.332(7) . ?
C25 O6 1.264(6) . ?
C25 N2 1.318(7) . ?
C25 N1 1.396(6) . ?
N1 H1 0.8600 . ?
N2 H2A 0.8600 . ?
N2 H2B 0.8600 . ?
O3 H3A 0.8200 . ?
S1 C2 1.771(5) 2_655 ?
S3 C15 1.775(4) 2_655 ?

loop_
_geom_hbond_atom_site_label_D
_geom_hbond_atom_site_label_H
_geom_hbond_atom_site_label_A
_geom_hbond_distance_DH
_geom_hbond_distance_HA
_geom_hbond_distance_DA
_geom_hbond_angle_DHA
_geom_hbond_site_symmetry_A
N1 H1 O3 0.86 2.53 3.170(6) 132.3 2_655
N1 H1 O4 0.86 2.17 2.634(5) 113.7 .
O3 H3A O6 0.82 1.74 2.557(5) 170.6 2_655
N2 H2A O2 0.86 2.47 3.154(6) 137.2 8_456
N2 H2B O5 0.86 2.03 2.679(7) 131.5 .
C5 H5 S2 0.93 2.85 3.750(5) 163.0 2_656
C11 H11A S1 0.97 2.85 3.429(6) 119.5 .
C23 H23B S2 0.97 2.86 3.395(8) 115.4 .

loop_
_geom_torsion_atom_site_label_1
_geom_torsion_atom_site_label_2
_geom_torsion_atom_site_label_3
_geom_torsion_atom_site_label_4
_geom_torsion
_geom_torsion_site_symmetry_1
_geom_torsion_site_symmetry_2
_geom_torsion_site_symmetry_3
_geom_torsion_site_symmetry_4
_geom_torsion_publ_flag
O1 C1 C2 C3 -179.2(4) . . . . ?
C6 C1 C2 C3 -3.7(7) . . . . ?
O1 C1 C2 S1 9.7(6) . . . . ?
C6 C1 C2 S1 -174.8(3) . . . . ?
C1 C2 C3 C4 1.4(7) . . . . ?
S1 C2 C3 C4 173.2(4) . . . . ?
C2 C3 C4 C5 1.7(7) . . . . ?
C2 C3 C4 C7 -178.9(4) . . . . ?
C3 C4 C5 C6 -2.4(7) . . . . ?
C7 C4 C5 C6 178.2(4) . . . . ?
C4 C5 C6 C1 0.1(7) . . . . ?
C4 C5 C6 S2 -168.6(4) . . . . ?
O1 C1 C6 C5 178.5(4) . . . . ?
C2 C1 C6 C5 3.0(6) . . . . ?
O1 C1 C6 S2 -13.6(6) . . . . ?
C2 C1 C6 S2 170.9(3) . . . . ?
C5 C4 C7 C9 178.7(6) . . . . ?
C3 C4 C7 C9 -0.7(8) . . . . ?
C5 C4 C7 C10 56.3(7) . . . . ?
C3 C4 C7 C10 -123.0(6) . . . . ?
C5 C4 C7 C8 -60.9(6) . . . . ?
C3 C4 C7 C8 119.8(5) . . . . ?
O1 C11 C12 O2 -164.9(6) . . . . ?
O1 C11 C12 O3 15.1(7) . . . . ?
C18 C13 C14 C15 4.9(6) . . . . ?
S2 C13 C14 C15 175.8(3) . . . . ?
C18 C13 C14 O4 -172.1(4) . . . . ?
S2 C13 C14 O4 -1.1(5) . . . . ?
C13 C14 C15 C16 -4.2(6) . . . . ?
O4 C14 C15 C16 172.8(4) . . . . ?
C13 C14 C15 S3 -176.9(3) . . . . ?
O4 C14 C15 S3 0.1(6) . . . . ?
C14 C15 C16 C17 -0.6(7) . . . . ?
S3 C15 C16 C17 172.4(3) . . . . ?
C15 C16 C17 C18 4.5(6) . . . . ?
C15 C16 C17 C19 -172.1(4) . . . . ?
C14 C13 C18 C17 -0.9(7) . . . . ?
S2 C13 C18 C17 -172.2(3) . . . . ?
C16 C17 C18 C13 -3.7(6) . . . . ?
C19 C17 C18 C13 172.9(4) . . . . ?
C16 C17 C19 C21 -20.7(7) . . . . ?
C18 C17 C19 C21 162.9(5) . . . . ?
C16 C17 C19 C20 -141.3(5) . . . . ?
C18 C17 C19 C20 42.3(6) . . . . ?
C16 C17 C19 C22 99.0(6) . . . . ?
C18 C17 C19 C22 -77.5(6) . . . . ?
O4 C23 C24 O5 170.3(6) . . . . ?
O4 C23 C24 N1 -12.7(9) . . . . ?
O5 C24 N1 C25 -1.1(11) . . . . ?
C23 C24 N1 C25 -177.9(6) . . . . ?
O6 C25 N1 C24 180.0(6) . . . . ?
N2 C25 N1 C24 -0.1(9) . . . . ?
C2 C1 O1 C11 -83.8(6) . . . . ?
C6 C1 O1 C11 100.8(5) . . . . ?
C12 C11 O1 C1 171.9(4) . . . . ?
C13 C14 O4 C23 83.1(6) . . . . ?
C15 C14 O4 C23 -93.8(6) . . . . ?
C24 C23 O4 C14 -167.1(5) . . . . ?
C1 C2 S1 C2 -48.6(3) . . . 2_655 ?
C3 C2 S1 C2 139.9(4) . . . 2_655 ?
C18 C13 S2 C6 -127.1(4) . . . . ?
C14 C13 S2 C6 61.8(4) . . . . ?
C5 C6 S2 C13 -142.2(4) . . . . ?
C1 C6 S2 C13 49.7(4) . . . . ?
C14 C15 S3 C15 -57.8(3) . . . 2_655 ?
C16 C15 S3 C15 129.3(4) . . . 2_655 ?
